data_7215025
loop_
_publ_author_name
'Park, In-Hyeok'
'Kim, Hyun Jee'
'Lee, Shim Sung'

_publ_section_title
;
 Anion-dependent coordinative networking of macrocycle with copper(i)
 halides
;
_journal_issue 14
_journal_name_full CrystEngComm
_journal_page_first 4589
_journal_paper_doi 10.1039/c2ce25111f
_journal_volume 14
_journal_year 2012
_chemical_formula_moiety 'C27 H26 Cl2 Cu N O2 S2'
_chemical_formula_sum 'C27 H26 Cl2 Cu N O2 S2'
_chemical_formula_weight 595.05
_chemical_name_systematic
;
?
;
_space_group_IT_number 14
_symmetry_cell_setting monoclinic
_symmetry_space_group_name_Hall '-P 2ybc'
_symmetry_space_group_name_H-M 'P 1 21/c 1'
_atom_sites_solution_hydrogens geom
_atom_sites_solution_primary direct
_atom_sites_solution_secondary difmap
_audit_creation_method SHELXTL
_cell_angle_alpha 90.00
_cell_angle_beta 108.458(3)
_cell_angle_gamma 90.00
_cell_formula_units_Z 4
_cell_length_a 11.6776(6)
_cell_length_b 18.6014(10)
_cell_length_c 13.2518(7)
_cell_measurement_reflns_used 9898
_cell_measurement_temperature 173(2)
_cell_measurement_theta_max 30.70
_cell_measurement_theta_min 2.31
_cell_volume 2730.5(3)
_computing_cell_refinement 'Bruker SAINT'
_computing_data_collection 'Bruker APEX2'
_computing_data_reduction 'Bruker SAINT'
_computing_molecular_graphics 'Bruker SHELXTL'
_computing_publication_material 'Bruker SHELXTL'
_computing_structure_refinement 'Bruker SHELXTL'
_computing_structure_solution 'Bruker SHELXTL'
_diffrn_ambient_temperature 173(2)
_diffrn_measured_fraction_theta_full 1.000
_diffrn_measured_fraction_theta_max 1.000
_diffrn_measurement_device_type 'Bruker APEX-II CCD'
_diffrn_measurement_method '\f and \w scans'
_diffrn_radiation_monochromator graphite
_diffrn_radiation_source 'fine-focus sealed tube'
_diffrn_radiation_type MoK\a
_diffrn_radiation_wavelength 0.71073
_diffrn_reflns_av_R_equivalents 0.1350
_diffrn_reflns_av_sigmaI/netI 0.0563
_diffrn_reflns_limit_h_max 15
_diffrn_reflns_limit_h_min -15
_diffrn_reflns_limit_k_max 22
_diffrn_reflns_limit_k_min -24
_diffrn_reflns_limit_l_max 17
_diffrn_reflns_limit_l_min -17
_diffrn_reflns_number 49050
_diffrn_reflns_theta_full 28.00
_diffrn_reflns_theta_max 28.00
_diffrn_reflns_theta_min 1.84
_exptl_absorpt_coefficient_mu 1.174
_exptl_absorpt_correction_T_max 0.9557
_exptl_absorpt_correction_T_min 0.7587
_exptl_absorpt_correction_type none
_exptl_crystal_colour brown
_exptl_crystal_density_diffrn 1.448
_exptl_crystal_density_method 'not measured'
_exptl_crystal_description plate
_exptl_crystal_F_000 1224
_exptl_crystal_size_max 0.25
_exptl_crystal_size_mid 0.21
_exptl_crystal_size_min 0.04
_refine_diff_density_max 1.107
_refine_diff_density_min -0.778
_refine_diff_density_rms 0.099
_refine_ls_extinction_method none
_refine_ls_goodness_of_fit_ref 1.055
_refine_ls_hydrogen_treatment constr
_refine_ls_matrix_type full
_refine_ls_number_parameters 316
_refine_ls_number_reflns 6597
_refine_ls_number_restraints 0
_refine_ls_restrained_S_all 1.055
_refine_ls_R_factor_all 0.0466
_refine_ls_R_factor_gt 0.0395
_refine_ls_shift/su_max 0.001
_refine_ls_shift/su_mean 0.000
_refine_ls_structure_factor_coef Fsqd
_refine_ls_weighting_details 'calc w=1/[\s^2^(Fo^2^)+(0.0689P)^2^+0.0000P] where P=(Fo^2^+2Fc^2^)/3'
_refine_ls_weighting_scheme calc
_refine_ls_wR_factor_gt 0.1137
_refine_ls_wR_factor_ref 0.1175
_reflns_number_gt 5465
_reflns_number_total 6597
_reflns_threshold_expression >2sigma(I)
_cod_data_source_file c2ce25111f.txt
_cod_data_source_block 1
_cod_depositor_comments
;
The following automatic conversions were performed:

'_symmetry_cell_setting' value 'Monoclinic' changed to 'monoclinic'
according to
/usr/data/users/saulius/automatic-downloads/retrospective/RSC/lib/dictionaries/cif_core.dic
dictionary named 'cif_core.dic' version 2.4.2 from 2011-04-26.

Automatic conversion script
Id: cif_fix_values 2281 2013-09-26 08:29:07Z andrius 
;
_cod_original_cell_volume 2730.5(2)
_cod_original_sg_symbol_H-M P2(1)/c
_cod_database_code 7215025

loop_
_symmetry_equiv_pos_as_xyz
'x, y, z'
'-x, y+1/2, -z+1/2'
'-x, -y, -z'
'x, -y-1/2, z-1/2'

loop_
_atom_site_label
_atom_site_type_symbol
_atom_site_fract_x
_atom_site_fract_y
_atom_site_fract_z
_atom_site_U_iso_or_equiv
_atom_site_adp_type
_atom_site_occupancy
_atom_site_symmetry_multiplicity
_atom_site_calc_flag
_atom_site_refinement_flags
Cu1 Cu 0.306675(18) 0.085680(13) 0.754742(17) 0.01742(9) Uani 1 1 d .
Cl1 Cl 0.30917(4) 0.05906(3) 0.92225(4) 0.03212(15) Uani 1 1 d .
Cl2 Cl 0.30832(5) 0.02359(3) 0.60865(4) 0.03335(15) Uani 1 1 d .
S1 S 0.51628(4) 0.10228(3) 0.79508(4) 0.01779(12) Uani 1 1 d .
S2 S 1.09422(4) 0.09165(3) 0.70917(4) 0.01844(12) Uani 1 1 d .
O1 O 0.90273(13) 0.21222(8) 0.60523(12) 0.0326(4) Uani 1 1 d .
O2 O 0.69969(13) 0.23377(8) 0.85552(13) 0.0315(4) Uani 1 1 d .
C1 C 0.85968(19) 0.26741(12) 0.65925(18) 0.0304(5) Uani 1 1 d .
H1A H 0.8037 0.3000 0.6076 0.036 Uiso 1 1 calc R
H1B H 0.9278 0.2961 0.7052 0.036 Uiso 1 1 calc R
C2 C 0.79525(19) 0.22851(12) 0.72520(19) 0.0315(5) Uani 1 1 d .
H2A H 0.8519 0.1944 0.7732 0.038 Uiso 1 1 calc R
H2B H 0.7278 0.2003 0.6775 0.038 Uiso 1 1 calc R
C3 C 0.7461(2) 0.27889(12) 0.79085(18) 0.0308(5) Uani 1 1 d .
H3A H 0.8109 0.3103 0.8355 0.037 Uiso 1 1 calc R
H3B H 0.6814 0.3095 0.7443 0.037 Uiso 1 1 calc R
C4 C 0.62409(17) 0.26222(11) 0.90521(16) 0.0253(4) Uani 1 1 d .
C5 C 0.60890(19) 0.33509(12) 0.91834(18) 0.0324(5) Uani 1 1 d .
H5A H 0.6520 0.3695 0.8915 0.039 Uiso 1 1 calc R
C6 C 0.5291(2) 0.35720(13) 0.97165(18) 0.0360(5) Uani 1 1 d .
H6A H 0.5182 0.4071 0.9812 0.043 Uiso 1 1 calc R
C7 C 0.4659(2) 0.30749(14) 1.01057(19) 0.0379(6) Uani 1 1 d .
H7A H 0.4113 0.3230 1.0462 0.045 Uiso 1 1 calc R
C8 C 0.48267(18) 0.23491(13) 0.99719(17) 0.0306(5) Uani 1 1 d .
H8A H 0.4395 0.2007 1.0243 0.037 Uiso 1 1 calc R
C9 C 0.56134(17) 0.21120(11) 0.94498(15) 0.0234(4) Uani 1 1 d .
C10 C 0.58299(17) 0.13284(11) 0.93256(15) 0.0236(4) Uani 1 1 d .
H10A H 0.5482 0.1047 0.9792 0.028 Uiso 1 1 calc R
H10B H 0.6710 0.1237 0.9557 0.028 Uiso 1 1 calc R
C11 C 0.58095(16) 0.01263(10) 0.80801(16) 0.0201(4) Uani 1 1 d .
H11A H 0.5907 -0.0060 0.8802 0.024 Uiso 1 1 calc R
H11B H 0.5249 -0.0198 0.7561 0.024 Uiso 1 1 calc R
C12 C 0.70170(16) 0.01213(10) 0.78933(15) 0.0179(4) Uani 1 1 d .
C13 C 0.70707(17) 0.00783(11) 0.68601(16) 0.0219(4) Uani 1 1 d .
H13A H 0.6343 0.0078 0.6277 0.026 Uiso 1 1 calc R
C14 C 0.81729(17) 0.00359(11) 0.66682(16) 0.0226(4) Uani 1 1 d .
H14A H 0.8190 0.0002 0.5958 0.027 Uiso 1 1 calc R
C15 C 0.92452(16) 0.00433(10) 0.75052(15) 0.0195(4) Uani 1 1 d .
C16 C 0.91914(16) 0.00964(11) 0.85343(15) 0.0231(4) Uani 1 1 d .
H16A H 0.9920 0.0110 0.9115 0.028 Uiso 1 1 calc R
C17 C 0.80910(17) 0.01293(11) 0.87303(15) 0.0217(4) Uani 1 1 d .
H17A H 0.8075 0.0157 0.9441 0.026 Uiso 1 1 calc R
C18 C 1.04467(16) 0.00145(11) 0.73108(16) 0.0217(4) Uani 1 1 d .
H18A H 1.0378 -0.0289 0.6680 0.026 Uiso 1 1 calc R
H18B H 1.1054 -0.0207 0.7932 0.026 Uiso 1 1 calc R
C19 C 1.02582(18) 0.09831(11) 0.56495(16) 0.0235(4) Uani 1 1 d .
H19A H 1.0633 0.0625 0.5299 0.028 Uiso 1 1 calc R
H19B H 0.9385 0.0874 0.5454 0.028 Uiso 1 1 calc R
C20 C 1.04245(16) 0.17224(11) 0.52629(15) 0.0230(4) Uani 1 1 d .
C21 C 1.12004(18) 0.18485(13) 0.46766(16) 0.0295(5) Uani 1 1 d .
H21A H 1.1629 0.1458 0.4505 0.035 Uiso 1 1 calc R
C22 C 1.1360(2) 0.25322(14) 0.43386(18) 0.0361(5) Uani 1 1 d .
H22A H 1.1889 0.2611 0.3933 0.043 Uiso 1 1 calc R
C23 C 1.0744(2) 0.30990(14) 0.45959(19) 0.0374(5) Uani 1 1 d .
H23A H 1.0860 0.3571 0.4371 0.045 Uiso 1 1 calc R
C24 C 0.99564(19) 0.29932(13) 0.51782(18) 0.0328(5) Uani 1 1 d .
H24A H 0.9536 0.3388 0.5351 0.039 Uiso 1 1 calc R
C25 C 0.97927(17) 0.23019(12) 0.55036(16) 0.0254(4) Uani 1 1 d .
N1 N 0.29745(14) 0.20188(10) 0.72607(14) 0.0274(4) Uani 1 1 d .
C26 C 0.30001(18) 0.26228(12) 0.71571(17) 0.0288(5) Uani 1 1 d .
C27 C 0.3039(3) 0.34005(13) 0.7029(2) 0.0554(8) Uani 1 1 d .

loop_
_atom_site_aniso_label
_atom_site_aniso_U_11
_atom_site_aniso_U_22
_atom_site_aniso_U_33
_atom_site_aniso_U_23
_atom_site_aniso_U_13
_atom_site_aniso_U_12
Cu1 0.01693(15) 0.01821(15) 0.01642(14) 0.00024(8) 0.00428(10) -0.00003(8)
Cl1 0.0268(3) 0.0485(4) 0.0199(2) 0.0097(2) 0.0057(2) -0.0061(2)
Cl2 0.0308(3) 0.0391(3) 0.0242(3) -0.0129(2) 0.0002(2) 0.0113(2)
S1 0.0173(2) 0.0160(2) 0.0196(2) 0.00028(18) 0.00516(18) -0.00044(18)
S2 0.0170(2) 0.0186(3) 0.0192(2) 0.00169(17) 0.00515(19) 0.00066(17)
O1 0.0317(8) 0.0287(9) 0.0432(9) 0.0109(7) 0.0202(7) 0.0059(6)
O2 0.0345(8) 0.0222(8) 0.0447(9) -0.0010(7) 0.0225(7) -0.0021(6)
C1 0.0280(11) 0.0315(13) 0.0324(12) 0.0053(10) 0.0106(9) 0.0044(9)
C2 0.0297(11) 0.0295(13) 0.0379(12) 0.0030(10) 0.0145(9) -0.0007(9)
C3 0.0312(11) 0.0269(12) 0.0363(12) 0.0019(9) 0.0134(10) -0.0052(9)
C4 0.0228(10) 0.0255(11) 0.0265(10) -0.0057(9) 0.0061(8) -0.0012(8)
C5 0.0341(11) 0.0236(11) 0.0357(12) -0.0065(9) 0.0056(9) -0.0051(9)
C6 0.0393(12) 0.0273(13) 0.0343(12) -0.0132(10) 0.0016(10) 0.0032(10)
C7 0.0327(12) 0.0458(15) 0.0347(12) -0.0158(11) 0.0101(10) 0.0033(11)
C8 0.0267(10) 0.0382(13) 0.0271(11) -0.0082(9) 0.0089(9) -0.0045(9)
C9 0.0211(9) 0.0241(11) 0.0209(9) -0.0052(8) 0.0010(8) -0.0035(8)
C10 0.0224(9) 0.0260(11) 0.0195(9) -0.0028(8) 0.0024(7) -0.0039(8)
C11 0.0174(9) 0.0153(10) 0.0269(10) 0.0016(8) 0.0061(8) -0.0015(7)
C12 0.0178(9) 0.0124(9) 0.0222(9) 0.0018(7) 0.0045(7) 0.0001(7)
C13 0.0171(9) 0.0243(11) 0.0198(9) 0.0027(8) -0.0004(7) -0.0013(8)
C14 0.0229(9) 0.0260(11) 0.0178(9) -0.0009(8) 0.0048(8) -0.0027(8)
C15 0.0201(9) 0.0163(9) 0.0218(9) 0.0020(7) 0.0062(7) -0.0008(7)
C16 0.0162(9) 0.0304(11) 0.0192(9) 0.0032(8) 0.0007(7) -0.0019(8)
C17 0.0211(9) 0.0265(11) 0.0171(9) 0.0019(8) 0.0056(7) -0.0014(8)
C18 0.0209(9) 0.0192(10) 0.0252(10) 0.0035(8) 0.0077(8) 0.0008(8)
C19 0.0208(9) 0.0258(11) 0.0205(10) 0.0030(8) 0.0019(8) 0.0003(8)
C20 0.0197(9) 0.0273(11) 0.0185(9) 0.0057(8) 0.0009(7) 0.0007(8)
C21 0.0268(10) 0.0378(13) 0.0230(10) 0.0042(9) 0.0065(8) 0.0029(9)
C22 0.0356(12) 0.0460(15) 0.0307(12) 0.0120(11) 0.0161(10) 0.0003(11)
C23 0.0417(13) 0.0339(13) 0.0362(12) 0.0157(11) 0.0118(10) -0.0003(11)
C24 0.0334(11) 0.0296(12) 0.0359(12) 0.0116(10) 0.0117(10) 0.0061(10)
C25 0.0212(9) 0.0297(12) 0.0238(10) 0.0080(8) 0.0051(8) 0.0021(8)
N1 0.0274(9) 0.0188(10) 0.0343(10) 0.0029(8) 0.0075(7) 0.0013(7)
C26 0.0327(11) 0.0224(12) 0.0278(11) -0.0009(9) 0.0044(9) 0.0001(9)
C27 0.0752(19) 0.0116(11) 0.0636(19) 0.0026(12) -0.0005(15) -0.0025(12)

loop_
_atom_type_symbol
_atom_type_description
_atom_type_scat_dispersion_real
_atom_type_scat_dispersion_imag
_atom_type_scat_source
C C 0.0033 0.0016 'International Tables Vol C Tables 4.2.6.8 and 6.1.1.4'
H H 0.0000 0.0000 'International Tables Vol C Tables 4.2.6.8 and 6.1.1.4'
O O 0.0106 0.0060 'International Tables Vol C Tables 4.2.6.8 and 6.1.1.4'
S S 0.1246 0.1234 'International Tables Vol C Tables 4.2.6.8 and 6.1.1.4'
Cl Cl 0.1484 0.1585 'International Tables Vol C Tables 4.2.6.8 and 6.1.1.4'
Cu Cu 0.3201 1.2651 'International Tables Vol C Tables 4.2.6.8 and 6.1.1.4'
N N 0.0061 0.0033 'International Tables Vol C Tables 4.2.6.8 and 6.1.1.4'

loop_
_geom_angle_atom_site_label_1
_geom_angle_atom_site_label_2
_geom_angle_atom_site_label_3
_geom_angle
_geom_angle_site_symmetry_3
N1 Cu1 Cl2 111.64(5) .
N1 Cu1 Cl1 111.73(5) .
Cl2 Cu1 Cl1 136.62(2) .
N1 Cu1 S1 84.29(4) .
Cl2 Cu1 S1 88.355(19) .
Cl1 Cu1 S1 96.678(18) .
N1 Cu1 S2 85.37(4) 1_455
Cl2 Cu1 S2 95.633(19) 1_455
Cl1 Cu1 S2 86.985(18) 1_455
S1 Cu1 S2 169.66(2) 1_455
C11 S1 C10 99.09(9) .
C11 S1 Cu1 105.80(6) .
C10 S1 Cu1 110.55(7) .
C19 S2 C18 99.96(9) .
C19 S2 Cu1 110.27(7) 1_655
C18 S2 Cu1 106.01(6) 1_655
C25 O1 C1 119.05(17) .
C4 O2 C3 119.34(17) .
O1 C1 C2 105.35(17) .
C1 C2 C3 112.75(18) .
O2 C3 C2 105.52(17) .
O2 C4 C5 124.64(19) .
O2 C4 C9 114.50(18) .
C5 C4 C9 120.86(19) .
C4 C5 C6 118.9(2) .
C7 C6 C5 120.8(2) .
C6 C7 C8 119.4(2) .
C7 C8 C9 121.2(2) .
C8 C9 C4 118.8(2) .
C8 C9 C10 121.77(19) .
C4 C9 C10 119.45(18) .
C9 C10 S1 112.22(13) .
C12 C11 S1 111.90(13) .
C17 C12 C13 118.44(17) .
C17 C12 C11 121.67(17) .
C13 C12 C11 119.84(17) .
C14 C13 C12 121.02(18) .
C15 C14 C13 120.48(18) .
C14 C15 C16 118.46(17) .
C14 C15 C18 121.18(17) .
C16 C15 C18 120.34(17) .
C15 C16 C17 121.23(17) .
C12 C17 C16 120.36(18) .
C15 C18 S2 110.70(13) .
C20 C19 S2 110.99(14) .
C21 C20 C25 118.84(19) .
C21 C20 C19 121.59(19) .
C25 C20 C19 119.57(18) .
C22 C21 C20 121.1(2) .
C23 C22 C21 119.3(2) .
C22 C23 C24 121.2(2) .
C25 C24 C23 119.0(2) .
O1 C25 C24 124.9(2) .
O1 C25 C20 114.56(18) .
C24 C25 C20 120.56(19) .
C26 N1 Cu1 175.58(17) .
N1 C26 C27 179.7(3) .

loop_
_geom_bond_atom_site_label_1
_geom_bond_atom_site_label_2
_geom_bond_distance
_geom_bond_site_symmetry_2
Cu1 N1 2.1914(18) .
Cu1 Cl2 2.2596(5) .
Cu1 Cl1 2.2655(5) .
Cu1 S1 2.3545(5) .
Cu1 S2 2.3630(5) 1_455
S1 C11 1.8163(19) .
S1 C10 1.8305(19) .
S2 C19 1.827(2) .
S2 C18 1.828(2) .
S2 Cu1 2.3629(5) 1_655
O1 C25 1.360(2) .
O1 C1 1.431(3) .
O2 C4 1.364(2) .
O2 C3 1.424(2) .
C1 C2 1.507(3) .
C2 C3 1.510(3) .
C4 C5 1.385(3) .
C4 C9 1.400(3) .
C5 C6 1.398(3) .
C6 C7 1.381(3) .
C7 C8 1.384(3) .
C8 C9 1.385(3) .
C9 C10 1.497(3) .
C11 C12 1.507(2) .
C12 C17 1.387(3) .
C12 C13 1.393(3) .
C13 C14 1.391(3) .
C14 C15 1.385(3) .
C15 C16 1.388(3) .
C15 C18 1.505(2) .
C16 C17 1.391(3) .
C19 C20 1.501(3) .
C20 C21 1.388(3) .
C20 C25 1.399(3) .
C21 C22 1.380(3) .
C22 C23 1.379(3) .
C23 C24 1.389(3) .
C24 C25 1.389(3) .
N1 C26 1.133(3) .
C26 C27 1.459(3) .
